data_3500003
loop_
_publ_author_name
'Martin Lutz'

_journal_name_full 'Personal communication to COD'
_journal_year 2011
_chemical_formula_moiety 'C5 H5 N3 O2'
_chemical_formula_sum 'C5 H5 N3 O2'
_chemical_formula_weight 139.12
_chemical_name_systematic
; 
 ? 
;
_space_group_IT_number 14
_symmetry_cell_setting monoclinic
_symmetry_space_group_name_Hall '-P 2ybc'
_symmetry_space_group_name_H-M 'P 1 21/c 1'
_atom_sites_solution_hydrogens difmap
_atom_sites_solution_primary direct
_atom_sites_solution_secondary difmap
_audit_creation_method SHELXL-97
_cell_angle_alpha 90.00
_cell_angle_beta 98.267(3)
_cell_angle_gamma 90.00
_cell_formula_units_Z 4
_cell_length_a 3.6810(2)
_cell_length_b 14.1272(5)
_cell_length_c 10.8138(5)
_cell_measurement_reflns_used 4113
_cell_measurement_temperature 100(2)
_cell_measurement_theta_max 34.81
_cell_measurement_theta_min 2.39
_cell_volume 556.50(4)
_computing_cell_refinement Saint
_computing_data_collection Apex2
_computing_data_reduction Saint
_computing_structure_refinement 'SHELXL-97 (Sheldrick, 2008)'
_computing_structure_solution 'SHELXS-97 (Sheldrick, 2008)'
_diffrn_ambient_temperature 100(2)
_diffrn_measured_fraction_theta_full 0.987
_diffrn_measured_fraction_theta_max 0.987
_diffrn_measurement_device_type 'Bruker Kappa ApexII'
_diffrn_measurement_method '\f and \w scans'
_diffrn_radiation_monochromator graphite
_diffrn_radiation_source 'fine-focus sealed tube'
_diffrn_radiation_type MoK\a
_diffrn_radiation_wavelength 0.71073
_diffrn_reflns_av_R_equivalents 0.0266
_diffrn_reflns_av_sigmaI/netI 0.0208
_diffrn_reflns_limit_h_max 5
_diffrn_reflns_limit_h_min -5
_diffrn_reflns_limit_k_max 22
_diffrn_reflns_limit_k_min -22
_diffrn_reflns_limit_l_max 17
_diffrn_reflns_limit_l_min -17
_diffrn_reflns_number 13056
_diffrn_reflns_theta_full 35.06
_diffrn_reflns_theta_max 35.06
_diffrn_reflns_theta_min 2.39
_exptl_absorpt_coefficient_mu 0.133
_exptl_absorpt_correction_T_max 0.75
_exptl_absorpt_correction_T_min 0.64
_exptl_absorpt_correction_type multi-scan
_exptl_absorpt_process_details Sadabs
_exptl_crystal_colour colourless
_exptl_crystal_density_diffrn 1.660
_exptl_crystal_density_method 'not measured'
_exptl_crystal_description needle
_exptl_crystal_F_000 288
_exptl_crystal_size_max 0.36
_exptl_crystal_size_mid 0.09
_exptl_crystal_size_min 0.09
_refine_diff_density_max 0.727
_refine_diff_density_min -0.267
_refine_diff_density_rms 0.064
_refine_ls_extinction_method none
_refine_ls_goodness_of_fit_ref 1.070
_refine_ls_hydrogen_treatment refall
_refine_ls_matrix_type full
_refine_ls_number_parameters 111
_refine_ls_number_reflns 2420
_refine_ls_number_restraints 0
_refine_ls_restrained_S_all 1.070
_refine_ls_R_factor_all 0.0501
_refine_ls_R_factor_gt 0.0385
_refine_ls_shift/su_max 0.001
_refine_ls_shift/su_mean 0.000
_refine_ls_structure_factor_coef Fsqd
_refine_ls_weighting_details 'calc w=1/[\s^2^(Fo^2^)+(0.0604P)^2^+0.0955P] where P=(Fo^2^+2Fc^2^)/3'
_refine_ls_weighting_scheme calc
_refine_ls_wR_factor_gt 0.1012
_refine_ls_wR_factor_ref 0.1081
_reflns_number_gt 1966
_reflns_number_total 2420
_reflns_threshold_expression I>2\s(I)
_cod_data_source_file m112a.cif
_cod_data_source_block m112a
_cod_original_sg_symbol_H-M 'P 21/c'
_cod_database_code 3500003
_cod_database_fobs_code 3500003

loop_
_symmetry_equiv_pos_as_xyz
'x, y, z'
'-x, y+1/2, -z+1/2'
'-x, -y, -z'
'x, -y-1/2, z-1/2'

loop_
_atom_site_label
_atom_site_type_symbol
_atom_site_fract_x
_atom_site_fract_y
_atom_site_fract_z
_atom_site_U_iso_or_equiv
_atom_site_adp_type
_atom_site_occupancy
_atom_site_symmetry_multiplicity
_atom_site_calc_flag
_atom_site_refinement_flags
_atom_site_disorder_assembly
_atom_site_disorder_group
O1 O 0.49728(19) 0.09324(4) 0.32402(6) 0.01700(14) Uani 1 1 d . . .
H1O H 0.542(5) 0.1469(13) 0.3625(17) 0.051(5) Uiso 1 1 d . . .
O2 O 0.19781(19) 0.03540(4) 0.14936(6) 0.01723(14) Uani 1 1 d . . .
N1 N 0.2939(2) 0.27356(5) 0.25022(6) 0.01219(13) Uani 1 1 d . . .
N2 N -0.1574(2) 0.30861(5) 0.02501(6) 0.01273(14) Uani 1 1 d . . .
N3 N -0.1940(2) 0.15095(5) -0.02124(7) 0.01541(15) Uani 1 1 d . . .
H1N H -0.136(5) 0.0906(11) -0.0047(16) 0.039(4) Uiso 1 1 d . . .
H2N H -0.316(4) 0.1698(11) -0.0895(14) 0.028(4) Uiso 1 1 d . . .
C1 C 0.1722(2) 0.20199(5) 0.17426(7) 0.01076(14) Uani 1 1 d . . .
C2 C -0.0582(2) 0.21875(5) 0.05863(7) 0.01126(14) Uani 1 1 d . . .
C3 C -0.0350(2) 0.37772(6) 0.10259(8) 0.01315(15) Uani 1 1 d . . .
H3 H -0.105(4) 0.4409(10) 0.0789(12) 0.018(3) Uiso 1 1 d . . .
C4 C 0.1918(2) 0.36154(5) 0.21545(8) 0.01296(15) Uani 1 1 d . . .
H4 H 0.278(4) 0.4131(10) 0.2711(13) 0.024(3) Uiso 1 1 d . . .
C5 C 0.2878(2) 0.10458(5) 0.21421(8) 0.01244(15) Uani 1 1 d . . .

loop_
_atom_site_aniso_label
_atom_site_aniso_U_11
_atom_site_aniso_U_22
_atom_site_aniso_U_33
_atom_site_aniso_U_23
_atom_site_aniso_U_13
_atom_site_aniso_U_12
O1 0.0234(3) 0.0111(3) 0.0141(3) -0.0001(2) -0.0052(2) 0.0009(2)
O2 0.0235(3) 0.0097(3) 0.0169(3) -0.0020(2) -0.0023(2) -0.0006(2)
N1 0.0141(3) 0.0097(3) 0.0124(3) -0.0005(2) 0.0006(2) 0.0002(2)
N2 0.0152(3) 0.0100(3) 0.0125(3) 0.0000(2) 0.0001(2) 0.0005(2)
N3 0.0206(3) 0.0107(3) 0.0132(3) -0.0017(2) -0.0036(2) 0.0002(2)
C1 0.0122(3) 0.0091(3) 0.0108(3) 0.0000(2) 0.0010(2) -0.0001(2)
C2 0.0127(3) 0.0100(3) 0.0109(3) -0.0003(2) 0.0013(2) -0.0003(2)
C3 0.0156(3) 0.0094(3) 0.0139(3) 0.0005(2) 0.0002(3) 0.0010(2)
C4 0.0157(3) 0.0093(3) 0.0133(3) -0.0011(2) -0.0001(3) -0.0002(2)
C5 0.0149(3) 0.0095(3) 0.0124(3) 0.0007(2) 0.0004(2) 0.0001(2)

loop_
_atom_type_symbol
_atom_type_description
_atom_type_scat_dispersion_real
_atom_type_scat_dispersion_imag
_atom_type_scat_source
C C 0.0033 0.0016 'International Tables Vol C Tables 4.2.6.8 and 6.1.1.4'
H H 0.0000 0.0000 'International Tables Vol C Tables 4.2.6.8 and 6.1.1.4'
N N 0.0061 0.0033 'International Tables Vol C Tables 4.2.6.8 and 6.1.1.4'
O O 0.0106 0.0060 'International Tables Vol C Tables 4.2.6.8 and 6.1.1.4'

loop_
_geom_angle_atom_site_label_1
_geom_angle_atom_site_label_2
_geom_angle_atom_site_label_3
_geom_angle
_geom_angle_site_symmetry_1
_geom_angle_site_symmetry_3
_geom_angle_publ_flag
C5 O1 H1O 111.6(12) . . ?
C4 N1 C1 118.29(7) . . ?
C3 N2 C2 117.82(7) . . ?
C2 N3 H1N 120.0(11) . . ?
C2 N3 H2N 116.0(10) . . ?
H1N N3 H2N 123.8(14) . . ?
N1 C1 C2 121.13(7) . . ?
N1 C1 C5 117.67(7) . . ?
C2 C1 C5 121.19(7) . . ?
N3 C2 N2 115.85(7) . . ?
N3 C2 C1 124.56(7) . . ?
N2 C2 C1 119.59(7) . . ?
N2 C3 C4 122.69(7) . . ?
N2 C3 H3 117.7(8) . . ?
C4 C3 H3 119.6(8) . . ?
N1 C4 C3 120.48(7) . . ?
N1 C4 H4 118.1(9) . . ?
C3 C4 H4 121.4(9) . . ?
O2 C5 O1 119.43(7) . . ?
O2 C5 C1 122.12(7) . . ?
O1 C5 C1 118.44(7) . . ?

loop_
_geom_bond_atom_site_label_1
_geom_bond_atom_site_label_2
_geom_bond_distance
_geom_bond_site_symmetry_2
_geom_bond_publ_flag
O1 C5 1.3293(10) . ?
O1 H1O 0.869(19) . ?
O2 C5 1.2206(10) . ?
N1 C4 1.3368(10) . ?
N1 C1 1.3386(10) . ?
N2 C3 1.3233(10) . ?
N2 C2 1.3562(10) . ?
N3 C2 1.3375(10) . ?
N3 H1N 0.891(17) . ?
N3 H2N 0.851(16) . ?
C1 C2 1.4260(11) . ?
C1 C5 1.4862(11) . ?
C3 C4 1.3948(12) . ?
C3 H3 0.954(14) . ?
C4 H4 0.969(14) . ?

loop_
_geom_hbond_atom_site_label_D
_geom_hbond_atom_site_label_H
_geom_hbond_atom_site_label_A
_geom_hbond_distance_DH
_geom_hbond_distance_HA
_geom_hbond_distance_DA
_geom_hbond_angle_DHA
_geom_hbond_site_symmetry_A
O1 H1O N1 0.869(19) 2.278(19) 2.7413(9) 113.4(15) .
O1 H1O N2 0.869(19) 2.037(19) 2.7327(9) 136.4(17) 4_666
N3 H1N O2 0.891(17) 2.075(18) 2.7172(10) 128.1(14) .
N3 H1N O2 0.891(17) 2.359(16) 2.9740(9) 126.3(14) 3
N3 H2N N1 0.851(16) 2.233(16) 3.0756(10) 170.8(14) 4_465

loop_
_geom_torsion_atom_site_label_1
_geom_torsion_atom_site_label_2
_geom_torsion_atom_site_label_3
_geom_torsion_atom_site_label_4
_geom_torsion
_geom_torsion_site_symmetry_1
_geom_torsion_site_symmetry_2
_geom_torsion_site_symmetry_3
_geom_torsion_site_symmetry_4
_geom_torsion_publ_flag
C4 N1 C1 C2 0.49(12) . . . . ?
C4 N1 C1 C5 -179.97(7) . . . . ?
C3 N2 C2 N3 178.68(7) . . . . ?
C3 N2 C2 C1 -0.28(12) . . . . ?
N1 C1 C2 N3 -179.14(8) . . . . ?
C5 C1 C2 N3 1.34(13) . . . . ?
N1 C1 C2 N2 -0.28(12) . . . . ?
C5 C1 C2 N2 -179.80(7) . . . . ?
C2 N2 C3 C4 0.62(13) . . . . ?
C1 N1 C4 C3 -0.17(12) . . . . ?
N2 C3 C4 N1 -0.41(13) . . . . ?
N1 C1 C5 O2 -178.05(8) . . . . ?
C2 C1 C5 O2 1.49(13) . . . . ?
N1 C1 C5 O1 1.65(11) . . . . ?
C2 C1 C5 O1 -178.81(7) . . . . ?

loop_
_cod_related_entry_id
_cod_related_entry_database
_cod_related_entry_code
1 ChemSpider 65517
